data_1568954
loop_
_publ_author_name
'Protich, Zachary'
'Lowder, Leah L.'
'Hughes, Russell P.'
'Wu, Jimmy'

_publ_section_title
;
 Regiodivergent (3 + 2) annulation reactions of oxyallyl cations.
;
_journal_issue 19
_journal_name_full 'Chemical science'
_journal_page_first 5196
_journal_page_last 5203
_journal_paper_doi 10.1039/d2sc06999g
_journal_volume 14
_journal_year 2023
_chemical_formula_moiety 'C16 H19 N O'
_chemical_formula_sum 'C16 H19 N O'
_chemical_formula_weight 241.32
_space_group_crystal_system monoclinic
_space_group_IT_number 14
_space_group_name_Hall '-P 2yn'
_space_group_name_H-M_alt 'P 1 21/n 1'
_atom_sites_solution_hydrogens geom
_atom_sites_solution_primary direct
_audit_creation_date 2022-09-23
_audit_creation_method
;
Olex2 1.5
(compiled 2022.04.07 svn.rca3783a0 for OlexSys, GUI svn.r6498)
;
_audit_update_record
;
2022-12-21 deposited with the CCDC.	2023-04-24 downloaded from the CCDC.
;
_cell_angle_alpha 90
_cell_angle_beta 106.1247(12)
_cell_angle_gamma 90
_cell_formula_units_Z 4
_cell_length_a 14.04898(14)
_cell_length_b 6.21142(6)
_cell_length_c 15.50317(18)
_cell_measurement_reflns_used 19091
_cell_measurement_temperature 100.00(10)
_cell_measurement_theta_max 79.7910
_cell_measurement_theta_min 3.2560
_cell_volume 1299.65(2)
_computing_cell_refinement 'CrysAlisPro 1.171.42.69a (Rigaku OD, 2022)'
_computing_data_collection 'CrysAlisPro 1.171.42.69a (Rigaku OD, 2022)'
_computing_data_reduction 'CrysAlisPro 1.171.42.69a (Rigaku OD, 2022)'
_computing_molecular_graphics 'Olex2 1.5 (Dolomanov et al., 2009)'
_computing_publication_material 'Olex2 1.5 (Dolomanov et al., 2009)'
_computing_structure_refinement 'SHELXL 2018/3 (Sheldrick, 2015)'
_computing_structure_solution 'SHELXS  (Sheldrick, 2008)'
_diffrn_ambient_environment N~2~
_diffrn_ambient_temperature 100.00(10)
_diffrn_detector 'Hybrid Pixel Array Detector'
_diffrn_detector_area_resol_mean 10.0000
_diffrn_detector_type HyPix
_diffrn_measured_fraction_theta_full 1.000
_diffrn_measured_fraction_theta_max 0.993
_diffrn_measurement_details
;
List of Runs (angles in degrees, time in seconds):

  # Type    Start    End  Width  t~exp~   \w     \q     \k     \f   Frames
#--------------------------------------------------------------------------
  1  \w    -60.00 -27.00   0.50    0.05    --  -47.44  57.00 120.00   66
  2  \w    -22.00  11.00   0.50    0.05    --  -47.44  57.00 120.00   66
  3  \w    -13.00  14.00   0.50    0.05    --  -47.44  57.00  30.00   54
  4  \w    -21.00  23.00   0.50    0.05    --  -47.44  39.00  15.00   88
  5  \w    -62.00 -26.00   0.50    0.05    --  -47.44  57.00  30.00   72
  6  \w    -70.00  -6.00   0.50    0.05    --  -47.44  77.00-120.00  128
  7  \w     35.00  91.00   0.50    0.05    --   47.44  39.00  15.00  112
  8  \w     38.00  64.00   0.50    0.05    --   47.44  31.00 -13.03   52
  9  \w     37.00  62.00   0.50    0.05    --   47.44  31.00 -74.01   50
 10  \w     37.00  63.00   0.50    0.05    --   47.44  30.00 -86.78   52
 11  \w     36.00  93.00   0.50    0.05    --   47.44  30.00-143.06  114
 12  \w     35.00  60.00   0.50    0.05    --   47.44  31.00  65.58   50
 13  \w     35.00  60.00   0.50    0.05    --   47.44  31.00 116.49   50
 14  \w     38.00  64.00   0.50    0.05    --   47.44  31.00 148.10   52
 15  \w    140.00 165.00   0.50    0.05    --  113.25  77.00 150.00   50
 16  \w    137.00 162.00   0.50    0.05    --  113.25  30.00 120.00   50
 17  \w    140.00 165.00   0.50    0.05    --  113.25  61.00  30.00   50
 18  \w    102.00 168.00   0.50    0.05    --  113.25  30.00  90.00  132
 19  \w    101.00 132.00   0.50    0.05    --  113.25  30.00 120.00   62
 20  \w    101.00 176.00   0.50    0.05    --  113.25  39.00  15.00  150
 21  \w    102.00 127.00   0.50    0.05    --  113.25  30.00 -60.00   50
 22  \w    143.00 178.00   0.50    0.05    --  113.25  30.00 -60.00   70
 23  \w    143.00 173.00   0.50    0.05    --  113.25  61.00-180.00   60
 24  \w    141.00 178.00   0.50    0.05    --  113.25  30.00-150.00   74
 25  \w    101.00 132.00   0.50    0.05    --  113.25  30.00-150.00   62
 26  \w    107.00 169.00   0.50    0.05    --  113.25  30.00-180.00  124
 27  \w    130.00 176.00   0.50    0.05    --  113.25  77.00 -90.00   92
 28  \w    138.00 172.00   0.50    0.05    --  113.25  30.00-120.00   68
 29  \w    101.00 178.00   0.50    0.05    --  113.25  30.00   0.00  154
 30  \w    132.00 177.00   0.50    0.05    --  113.25  30.00  30.00   90
 31  \w    151.00 176.00   0.50    0.05    --  113.25  30.00  60.00   50
 32  \w    102.00 162.00   0.50    0.05    --  113.25  30.00 150.00  120
 33  \w    105.00 133.00   0.50    0.05    --  113.25  30.00  60.00   56
 34  \w    101.00 136.00   0.50    0.05    --  113.25  22.00 -27.80   70
 35  \w    144.00 175.00   0.50    0.05    --  113.25  22.00 -27.80   62
 36  \w    144.00 170.00   0.50    0.05    --  113.25  30.00 -90.00   52
 37  \w    103.00 129.00   0.50    0.05    --  113.25  30.00-120.00   52
 38  \w    103.00 129.00   0.50    0.05    --  113.25  30.00 -90.00   52
 39  \w    109.00 163.00   0.50    0.05    --  113.25 125.00-150.00  108
 40  \w     75.00 101.00   0.50    0.05    --  113.25 -77.00 150.00   52
 41  \w     42.00  70.00   0.50    0.05    --  113.25 -77.00 150.00   56
 42  \w     43.00  69.00   0.50    0.05    --  113.25 -61.00 150.00   52
 43  \w     43.00  69.00   0.50    0.05    --  113.25 -61.00   0.00   52
 44  \w     43.00  70.00   0.50    0.05    --  113.25 -61.00  30.00   54
 45  \w     45.00  70.00   0.50    0.05    --  113.25 -61.00 -60.00   50
 46  \w     44.00  70.00   0.50    0.05    --  113.25 -61.00-120.00   52
 47  \w     42.00  68.00   0.50    0.05    --  113.25 -61.00-150.00   52
 48  \w    -15.00  40.00   0.50    0.05    --   47.44 -39.00-138.00  110
 49  \w     45.00 108.00   0.50    0.05    --  113.25-125.00  30.00  126
 50  \w     51.00 104.00   0.50    0.05    --  113.25 -94.00  60.00  106
 51  \w     44.00 108.00   0.50    0.05    --  113.25-125.00   0.00  128
 52  \w     82.00 108.00   0.50    0.05    --  113.25-125.00 -30.00   52
 53  \w     45.00  77.00   0.50    0.05    --  113.25-125.00 -30.00   64
 54  \w     42.00 102.00   0.50    0.05    --  113.25 -94.00-120.00  120
 55  \w     44.00  70.00   0.50    0.05    --  113.25 -94.00 120.00   52
 56  \w     42.00 102.00   0.50    0.05    --  113.25 -94.00 150.00  120
 57  \w     79.00 104.00   0.50    0.05    --  113.25 -94.00  90.00   50
 58  \w     74.00 100.00   0.50    0.05    --  113.25 -94.00 120.00   52
 59  \w     48.00  74.00   0.50    0.05    --  113.25 -94.00  90.00   52
 60  \w     48.00 104.00   0.50    0.05    --  113.25 -94.00  30.00  112
 61  \w     76.00 101.00   0.50    0.05    --  113.25 -94.00-150.00   50
 62  \w     42.00  71.00   0.50    0.05    --  113.25 -94.00-150.00   58
 63  \w    -61.00 -36.00   0.50    0.05    --  -47.44 -28.00  95.48   50
 64  \w   -121.00 -40.00   0.50    0.05    --  -47.44 -30.00  -1.73  162
 65  \w   -120.00 -34.00   0.50    0.05    --  -47.44 -39.00-138.00  172
 66  \w    -64.00 -39.00   0.50    0.05    --  -47.44 -31.00-120.99   50
 67  \w   -119.00 -75.00   0.50    0.05    --  -47.44 -29.00 -50.34   88
 68  \w    -60.00 -35.00   0.50    0.05    --  -47.44 -29.00 -50.34   50
 69  \w    -45.00 -19.00   0.50    0.05    --  -91.75  39.00  15.00   52
 70  \w    -82.00 -41.00   0.50    0.05    --  -47.44 -30.00  74.21   82
 71  \w   -114.00 -85.00   0.50    0.05    --  -47.44 -30.00  74.21   58
 72  \w   -103.00 -78.00   0.50    0.05    --  -91.75 -25.00  -2.46   50
 73  \w   -114.00 -88.00   0.50    0.05    --  -91.75 -30.00  90.00   52
 74  \w   -116.00 -90.00   0.50    0.05    --  -91.75 -30.00  43.10   52
 75  \w   -114.00 -88.00   0.50    0.05    --  -91.75 -30.00 -69.91   52
 76  \w   -110.00 -78.00   0.50    0.05    --  -91.75 -39.00-138.00   64
 77  \w   -110.00 -82.00   0.50    0.05    --  -91.75 -29.00 -51.31   56
 78  \w   -152.00-126.00   0.50    0.05    --  -91.75 -30.00 -69.91   52
 79  \w   -155.00-129.00   0.50    0.05    --  -91.75 -29.00 -15.51   52
 80  \w   -106.00 -79.00   0.50    0.05    --  -91.75 -29.00 141.30   54
 81  \w   -104.00 -79.00   0.50    0.05    --  -91.75 -29.00 165.25   50
 82  \w   -156.00-130.00   0.50    0.05    --  -91.75 -29.00 141.30   52
 83  \w   -162.00-136.00   0.50    0.05    --  -91.75 -29.00 165.25   52
 84  \w   -106.00 -79.00   0.50    0.05    --  -91.75 -29.00 104.51   54
 85  \w   -104.00 -79.00   0.50    0.05    --  -91.75 -27.00 112.80   50
 86  \w   -105.00 -79.00   0.50    0.05    --  -91.75 -29.00  54.77   52
 87  \w   -165.00-139.00   0.50    0.05    --  -91.75 -27.00 112.80   52
 88  \w   -107.00 -82.00   0.50    0.05    --  -91.75 -29.00 -28.14   50
 89  \w   -106.00 -80.00   0.50    0.05    --  -91.75 -29.00 -15.51   52
 90  \w   -109.00 -83.00   0.50    0.05    --  -91.75 -26.00 -96.16   52
 91  \w   -111.00 -79.00   0.50    0.05    --  -91.75 -27.00-117.65   64
 92  \w   -106.00 -80.00   0.50    0.05    --  -91.75 -29.00-177.71   52
 93  \w   -152.00-110.00   0.50    0.05    --  -91.75-125.00   0.00   84
;
_diffrn_measurement_device 'four-circle diffractometer'
_diffrn_measurement_device_type 'XtaLAB Synergy, Dualflex, HyPix'
_diffrn_measurement_method '\w scans'
_diffrn_orient_matrix_type 'CrysAlisPro convention (1999,Acta A55,543-557)'
_diffrn_orient_matrix_UB_11 0.1130773000
_diffrn_orient_matrix_UB_12 -0.0328097000
_diffrn_orient_matrix_UB_13 0.0243331000
_diffrn_orient_matrix_UB_21 -0.0157067000
_diffrn_orient_matrix_UB_22 -0.2233069000
_diffrn_orient_matrix_UB_23 -0.0450269000
_diffrn_orient_matrix_UB_31 0.0019822000
_diffrn_orient_matrix_UB_32 0.1029641000
_diffrn_orient_matrix_UB_33 -0.0898337000
_diffrn_radiation_monochromator mirror
_diffrn_radiation_probe x-ray
_diffrn_radiation_type 'Cu K\a'
_diffrn_radiation_wavelength 1.54184
_diffrn_reflns_av_R_equivalents 0.0323
_diffrn_reflns_av_unetI/netI 0.0141
_diffrn_reflns_Laue_measured_fraction_full 1.000
_diffrn_reflns_Laue_measured_fraction_max 0.993
_diffrn_reflns_limit_h_max 17
_diffrn_reflns_limit_h_min -17
_diffrn_reflns_limit_k_max 7
_diffrn_reflns_limit_k_min -7
_diffrn_reflns_limit_l_max 16
_diffrn_reflns_limit_l_min -19
_diffrn_reflns_number 28434
_diffrn_reflns_point_group_measured_fraction_full 1.000
_diffrn_reflns_point_group_measured_fraction_max 0.993
_diffrn_reflns_theta_full 67.684
_diffrn_reflns_theta_max 80.079
_diffrn_reflns_theta_min 3.760
_diffrn_source 'micro-focus sealed X-ray tube'
_diffrn_source_current 1
_diffrn_source_type 'PhotonJet (Cu) X-ray Source'
_diffrn_source_voltage 50
_exptl_absorpt_coefficient_mu 0.593
_exptl_absorpt_correction_T_max 1.000
_exptl_absorpt_correction_T_min 0.584
_exptl_absorpt_correction_type gaussian
_exptl_absorpt_process_details
;
CrysAlisPro 1.171.42.69a (Rigaku Oxford Diffraction, 2022)
Numerical absorption correction based on gaussian integration over
a multifaceted crystal model
Empirical absorption correction using spherical harmonics,
implemented in SCALE3 ABSPACK scaling algorithm.
;
_exptl_crystal_colour colourless
_exptl_crystal_colour_primary colourless
_exptl_crystal_density_diffrn 1.233
_exptl_crystal_description irregular
_exptl_crystal_F_000 520
_exptl_crystal_recrystallization_method 'used as receieved'
_exptl_crystal_size_max 0.196
_exptl_crystal_size_mid 0.173
_exptl_crystal_size_min 0.165
_refine_diff_density_max 0.304
_refine_diff_density_min -0.297
_refine_diff_density_rms 0.039
_refine_ls_extinction_coef 0.0066(5)
_refine_ls_extinction_expression Fc^*^=kFc[1+0.001xFc^2^\l^3^/sin(2\q)]^-1/4^
_refine_ls_extinction_method 'SHELXL-2018/3 (Sheldrick 2018)'
_refine_ls_goodness_of_fit_ref 1.088
_refine_ls_hydrogen_treatment constr
_refine_ls_matrix_type full
_refine_ls_number_parameters 167
_refine_ls_number_reflns 2808
_refine_ls_number_restraints 0
_refine_ls_restrained_S_all 1.088
_refine_ls_R_factor_all 0.0390
_refine_ls_R_factor_gt 0.0379
_refine_ls_shift/su_max 0.000
_refine_ls_shift/su_mean 0.000
_refine_ls_structure_factor_coef Fsqd
_refine_ls_weighting_details 'w=1/[\s^2^(Fo^2^)+(0.0412P)^2^+0.5829P] where P=(Fo^2^+2Fc^2^)/3'
_refine_ls_weighting_scheme calc
_refine_ls_wR_factor_gt 0.0959
_refine_ls_wR_factor_ref 0.0967
_reflns_Friedel_coverage 0.000
_reflns_number_gt 2690
_reflns_number_total 2808
_reflns_threshold_expression 'I > 2\s(I)'
_cod_data_source_file d2sc06999g2.cif
_cod_data_source_block jw922a
_cod_depositor_comments 'Adding full bibliography for 1568950--1568954.cif.'
_cod_database_code 1568954
_shelx_shelxl_version_number 2018/3
_chemical_oxdiff_formula C15H17NO
_chemical_oxdiff_usercomment ZTP-4-33
_shelx_space_group_comment
;
The symmetry employed for this shelxl refinement is uniquely defined
by the following loop, which should always be used as a source of
symmetry information in preference to the above space-group names.
They are only intended as comments.
;
_olex2_refinement_description
;
1. Fixed Uiso
 At 1.2 times of:
  All C(H) groups, All C(H,H) groups
 At 1.5 times of:
  All C(H,H,H) groups
2.a Ternary CH refined with riding coordinates:
 C1(H1), C6(H6)
2.b Secondary CH2 refined with riding coordinates:
 C4(H4A,H4B), C5(H5A,H5B)
2.c Aromatic/amide H refined with riding coordinates:
 C9(H9), C10(H10), C11(H11), C12(H12)
2.d Idealised Me refined as rotating group:
 C14(H14A,H14B,H14C), C15(H15A,H15B,H15C), C16(H16A,H16B,H16C)
;
_olex2_diffrn_ambient_temperature_device 'Oxford Cryosystems'
_olex2_exptl_crystal_mounting_method 'The crystal was mounted on a nylon loop with paratone oil'
_olex2_submission_original_sample_id ZTP-4-33
_olex2_submission_special_instructions 'No special instructions were received'
_oxdiff_exptl_absorpt_empirical_details
;
Empirical correction (ABSPACK) includes:
- Absorption correction using spherical harmonics
- Frame scaling
;
_oxdiff_exptl_absorpt_empirical_full_max 1.207
_oxdiff_exptl_absorpt_empirical_full_min 0.782

loop_
_space_group_symop_operation_xyz
'x, y, z'
'-x+1/2, y+1/2, -z+1/2'
'-x, -y, -z'
'x-1/2, -y-1/2, z-1/2'

loop_
_atom_site_label
_atom_site_type_symbol
_atom_site_fract_x
_atom_site_fract_y
_atom_site_fract_z
_atom_site_U_iso_or_equiv
_atom_site_adp_type
_atom_site_occupancy
_atom_site_site_symmetry_order
_atom_site_calc_flag
_atom_site_refinement_flags_posn
_atom_site_refinement_flags_adp
_atom_site_refinement_flags_occupancy
_atom_site_disorder_assembly
_atom_site_disorder_group
C1 C 0.70274(7) 0.17089(17) 0.49194(7) 0.0156(2) Uani 1 1 d . . . . .
H1 H 0.720366 0.023469 0.475484 0.019 Uiso 1 1 calc R U . . .
C2 C 0.79090(7) 0.33358(16) 0.49749(7) 0.0148(2) Uani 1 1 d . . . . .
C3 C 0.80693(7) 0.43569(17) 0.59323(7) 0.0170(2) Uani 1 1 d . . . . .
C4 C 0.71204(8) 0.55818(18) 0.59680(7) 0.0202(2) Uani 1 1 d . . . . .
H4A H 0.687177 0.648673 0.542633 0.024 Uiso 1 1 calc R U . . .
H4B H 0.725480 0.651512 0.650603 0.024 Uiso 1 1 calc R U . . .
C5 C 0.63518(8) 0.37970(18) 0.60097(8) 0.0209(2) Uani 1 1 d . . . . .
H5A H 0.620443 0.380144 0.659817 0.025 Uiso 1 1 calc R U . . .
H5B H 0.572663 0.399282 0.552759 0.025 Uiso 1 1 calc R U . . .
C6 C 0.68772(7) 0.17116(17) 0.58743(7) 0.0161(2) Uani 1 1 d . . . . .
H6 H 0.660086 0.035550 0.605574 0.019 Uiso 1 1 calc R U . . .
C7 C 0.79250(7) 0.22897(17) 0.64192(7) 0.0168(2) Uani 1 1 d . . . . .
C8 C 0.64928(7) 0.42694(17) 0.37790(7) 0.0161(2) Uani 1 1 d . . . . .
C9 C 0.59338(8) 0.54015(18) 0.30342(7) 0.0192(2) Uani 1 1 d . . . . .
H9 H 0.526411 0.502615 0.275151 0.023 Uiso 1 1 calc R U . . .
C10 C 0.63906(8) 0.71065(18) 0.27170(7) 0.0205(2) Uani 1 1 d . . . . .
H10 H 0.601944 0.790641 0.221327 0.025 Uiso 1 1 calc R U . . .
C11 C 0.73699(8) 0.76666(17) 0.31157(7) 0.0198(2) Uani 1 1 d . . . . .
H11 H 0.766330 0.882980 0.288446 0.024 Uiso 1 1 calc R U . . .
C12 C 0.79233(8) 0.65064(17) 0.38611(7) 0.0174(2) Uani 1 1 d . . . . .
H12 H 0.859630 0.686854 0.413604 0.021 Uiso 1 1 calc R U . . .
C13 C 0.74832(7) 0.48312(17) 0.41936(7) 0.0149(2) Uani 1 1 d . . . . .
C14 C 0.53197(8) 0.13123(19) 0.38691(8) 0.0231(2) Uani 1 1 d . . . . .
H14A H 0.486278 0.209353 0.337547 0.035 Uiso 1 1 calc R U . . .
H14B H 0.499875 0.104508 0.434516 0.035 Uiso 1 1 calc R U . . .
H14C H 0.549819 -0.006391 0.364679 0.035 Uiso 1 1 calc R U . . .
C15 C 0.88406(8) 0.21788(18) 0.48873(7) 0.0199(2) Uani 1 1 d . . . . .
H15A H 0.867890 0.133811 0.433056 0.030 Uiso 1 1 calc R U . . .
H15B H 0.908772 0.121434 0.540115 0.030 Uiso 1 1 calc R U . . .
H15C H 0.935106 0.324373 0.487422 0.030 Uiso 1 1 calc R U . . .
C16 C 0.90273(9) 0.5568(2) 0.63189(8) 0.0254(3) Uani 1 1 d . . . . .
H16A H 0.958946 0.459847 0.636501 0.038 Uiso 1 1 calc R U . . .
H16B H 0.904612 0.611205 0.691681 0.038 Uiso 1 1 calc R U . . .
H16C H 0.906700 0.677958 0.592521 0.038 Uiso 1 1 calc R U . . .
N1 N 0.61990(7) 0.25769(16) 0.42211(6) 0.0219(2) Uani 1 1 d . . . . .
O1 O 0.84837(6) 0.13875(14) 0.70476(5) 0.0253(2) Uani 1 1 d . . . . .

loop_
_atom_site_aniso_label
_atom_site_aniso_U_11
_atom_site_aniso_U_22
_atom_site_aniso_U_33
_atom_site_aniso_U_23
_atom_site_aniso_U_13
_atom_site_aniso_U_12
C1 0.0161(5) 0.0154(5) 0.0149(5) -0.0002(4) 0.0037(4) -0.0024(4)
C2 0.0148(5) 0.0151(5) 0.0143(5) 0.0002(4) 0.0037(4) -0.0020(4)
C3 0.0184(5) 0.0180(5) 0.0136(5) -0.0003(4) 0.0028(4) -0.0033(4)
C4 0.0271(6) 0.0169(5) 0.0173(5) -0.0021(4) 0.0071(4) 0.0008(4)
C5 0.0192(5) 0.0229(6) 0.0213(5) -0.0030(4) 0.0065(4) 0.0016(4)
C6 0.0161(5) 0.0171(5) 0.0153(5) 0.0017(4) 0.0047(4) -0.0012(4)
C7 0.0180(5) 0.0197(5) 0.0133(5) -0.0002(4) 0.0051(4) 0.0000(4)
C8 0.0167(5) 0.0188(5) 0.0139(5) -0.0009(4) 0.0060(4) -0.0008(4)
C9 0.0162(5) 0.0255(6) 0.0160(5) 0.0004(4) 0.0047(4) 0.0029(4)
C10 0.0243(5) 0.0217(5) 0.0164(5) 0.0038(4) 0.0073(4) 0.0078(4)
C11 0.0268(5) 0.0159(5) 0.0195(5) 0.0025(4) 0.0109(4) 0.0009(4)
C12 0.0187(5) 0.0171(5) 0.0175(5) -0.0013(4) 0.0067(4) -0.0017(4)
C13 0.0164(5) 0.0156(5) 0.0130(5) -0.0010(4) 0.0046(4) 0.0001(4)
C14 0.0172(5) 0.0257(6) 0.0239(5) -0.0022(4) 0.0020(4) -0.0069(4)
C15 0.0171(5) 0.0218(5) 0.0212(5) 0.0020(4) 0.0057(4) 0.0015(4)
C16 0.0255(6) 0.0292(6) 0.0194(5) -0.0030(5) 0.0029(4) -0.0116(5)
N1 0.0179(4) 0.0274(5) 0.0165(4) 0.0056(4) -0.0017(3) -0.0091(4)
O1 0.0226(4) 0.0321(5) 0.0185(4) 0.0078(3) 0.0012(3) 0.0015(3)

loop_
_atom_type_symbol
_atom_type_description
_atom_type_scat_dispersion_real
_atom_type_scat_dispersion_imag
_atom_type_scat_source
C C 0.0181 0.0091 'International Tables Vol C Tables 4.2.6.8 and 6.1.1.4'
H H 0.0000 0.0000 'International Tables Vol C Tables 4.2.6.8 and 6.1.1.4'
N N 0.0311 0.0180 'International Tables Vol C Tables 4.2.6.8 and 6.1.1.4'
O O 0.0492 0.0322 'International Tables Vol C Tables 4.2.6.8 and 6.1.1.4'

loop_
_exptl_crystal_face_index_h
_exptl_crystal_face_index_k
_exptl_crystal_face_index_l
_exptl_crystal_face_perp_dist
-1 2 2 0.0934
3 1 -9 0.0745
-7 0 -4 0.0843
6 -1 5 0.0813
-7 -2 7 0.1274
6 2 -8 0.0698
5 -3 -5 0.0479
-3 -3 6 0.0954
6 3 2 0.0936
-3 1 10 0.0908
-4 -4 0 0.0888
9 1 -2 0.0596

loop_
_geom_angle_atom_site_label_1
_geom_angle_atom_site_label_2
_geom_angle_atom_site_label_3
_geom_angle
_geom_angle_site_symmetry_1
_geom_angle_site_symmetry_3
_geom_angle_publ_flag
C2 C1 H1 110.7 . . ?
C6 C1 H1 110.7 . . ?
C6 C1 C2 105.02(8) . . ?
N1 C1 H1 110.7 . . ?
N1 C1 C2 104.84(8) . . ?
N1 C1 C6 114.63(8) . . ?
C3 C2 C1 102.34(8) . . ?
C13 C2 C1 102.66(8) . . ?
C13 C2 C3 115.45(8) . . ?
C13 C2 C15 112.02(8) . . ?
C15 C2 C1 111.76(8) . . ?
C15 C2 C3 111.79(8) . . ?
C4 C3 C2 109.44(8) . . ?
C7 C3 C2 97.08(8) . . ?
C7 C3 C4 99.28(8) . . ?
C16 C3 C2 116.94(9) . . ?
C16 C3 C4 114.92(9) . . ?
C16 C3 C7 116.54(9) . . ?
C3 C4 H4A 110.7 . . ?
C3 C4 H4B 110.7 . . ?
C3 C4 C5 105.35(8) . . ?
H4A C4 H4B 108.8 . . ?
C5 C4 H4A 110.7 . . ?
C5 C4 H4B 110.7 . . ?
C4 C5 H5A 111.1 . . ?
C4 C5 H5B 111.1 . . ?
H5A C5 H5B 109.1 . . ?
C6 C5 C4 103.25(8) . . ?
C6 C5 H5A 111.1 . . ?
C6 C5 H5B 111.1 . . ?
C1 C6 H6 115.7 . . ?
C5 C6 C1 109.23(8) . . ?
C5 C6 H6 115.7 . . ?
C7 C6 C1 99.38(8) . . ?
C7 C6 C5 98.79(8) . . ?
C7 C6 H6 115.7 . . ?
C6 C7 C3 99.45(8) . . ?
O1 C7 C3 129.96(10) . . ?
O1 C7 C6 130.59(10) . . ?
C9 C8 C13 120.84(10) . . ?
N1 C8 C9 128.23(10) . . ?
N1 C8 C13 110.92(9) . . ?
C8 C9 H9 121.1 . . ?
C8 C9 C10 117.78(10) . . ?
C10 C9 H9 121.1 . . ?
C9 C10 H10 119.0 . . ?
C11 C10 C9 121.96(10) . . ?
C11 C10 H10 119.0 . . ?
C10 C11 H11 120.2 . . ?
C10 C11 C12 119.56(10) . . ?
C12 C11 H11 120.2 . . ?
C11 C12 H12 120.3 . . ?
C13 C12 C11 119.50(10) . . ?
C13 C12 H12 120.3 . . ?
C8 C13 C2 109.58(9) . . ?
C12 C13 C2 130.05(9) . . ?
C12 C13 C8 120.36(9) . . ?
H14A C14 H14B 109.5 . . ?
H14A C14 H14C 109.5 . . ?
H14B C14 H14C 109.5 . . ?
N1 C14 H14A 109.5 . . ?
N1 C14 H14B 109.5 . . ?
N1 C14 H14C 109.5 . . ?
C2 C15 H15A 109.5 . . ?
C2 C15 H15B 109.5 . . ?
C2 C15 H15C 109.5 . . ?
H15A C15 H15B 109.5 . . ?
H15A C15 H15C 109.5 . . ?
H15B C15 H15C 109.5 . . ?
C3 C16 H16A 109.5 . . ?
C3 C16 H16B 109.5 . . ?
C3 C16 H16C 109.5 . . ?
H16A C16 H16B 109.5 . . ?
H16A C16 H16C 109.5 . . ?
H16B C16 H16C 109.5 . . ?
C8 N1 C1 111.35(8) . . ?
C8 N1 C14 124.90(9) . . ?
C14 N1 C1 120.36(9) . . ?

loop_
_geom_bond_atom_site_label_1
_geom_bond_atom_site_label_2
_geom_bond_distance
_geom_bond_site_symmetry_2
_geom_bond_publ_flag
C1 H1 1.0000 . ?
C1 C2 1.5823(14) . ?
C1 C6 1.5523(14) . ?
C1 N1 1.4551(13) . ?
C2 C3 1.5718(14) . ?
C2 C13 1.5117(14) . ?
C2 C15 1.5318(14) . ?
C3 C4 1.5491(15) . ?
C3 C7 1.5313(14) . ?
C3 C16 1.5129(14) . ?
C4 H4A 0.9900 . ?
C4 H4B 0.9900 . ?
C4 C5 1.5615(15) . ?
C5 H5A 0.9900 . ?
C5 H5B 0.9900 . ?
C5 C6 1.5339(15) . ?
C6 H6 1.0000 . ?
C6 C7 1.5227(14) . ?
C7 O1 1.2060(13) . ?
C8 C9 1.3931(15) . ?
C8 C13 1.4051(14) . ?
C8 N1 1.3794(14) . ?
C9 H9 0.9500 . ?
C9 C10 1.3966(16) . ?
C10 H10 0.9500 . ?
C10 C11 1.3870(16) . ?
C11 H11 0.9500 . ?
C11 C12 1.4000(15) . ?
C12 H12 0.9500 . ?
C12 C13 1.3812(14) . ?
C14 H14A 0.9800 . ?
C14 H14B 0.9800 . ?
C14 H14C 0.9800 . ?
C14 N1 1.4374(13) . ?
C15 H15A 0.9800 . ?
C15 H15B 0.9800 . ?
C15 H15C 0.9800 . ?
C16 H16A 0.9800 . ?
C16 H16B 0.9800 . ?
C16 H16C 0.9800 . ?

loop_
_geom_torsion_atom_site_label_1
_geom_torsion_atom_site_label_2
_geom_torsion_atom_site_label_3
_geom_torsion_atom_site_label_4
_geom_torsion
_geom_torsion_site_symmetry_1
_geom_torsion_site_symmetry_2
_geom_torsion_site_symmetry_3
_geom_torsion_site_symmetry_4
_geom_torsion_publ_flag
C1 C2 C3 C4 -62.60(10) . . . . ?
C1 C2 C3 C7 39.88(9) . . . . ?
C1 C2 C3 C16 164.51(9) . . . . ?
C1 C2 C13 C8 3.22(11) . . . . ?
C1 C2 C13 C12 -175.46(10) . . . . ?
C1 C6 C7 C3 54.32(9) . . . . ?
C1 C6 C7 O1 -125.35(12) . . . . ?
C2 C1 C6 C5 75.20(10) . . . . ?
C2 C1 C6 C7 -27.60(10) . . . . ?
C2 C1 N1 C8 8.31(11) . . . . ?
C2 C1 N1 C14 168.52(9) . . . . ?
C2 C3 C4 C5 73.73(10) . . . . ?
C2 C3 C7 C6 -59.13(9) . . . . ?
C2 C3 C7 O1 120.54(12) . . . . ?
C3 C2 C13 C8 -107.24(10) . . . . ?
C3 C2 C13 C12 74.09(14) . . . . ?
C3 C4 C5 C6 -6.90(10) . . . . ?
C4 C3 C7 C6 51.98(9) . . . . ?
C4 C3 C7 O1 -128.35(12) . . . . ?
C4 C5 C6 C1 -64.68(10) . . . . ?
C4 C5 C6 C7 38.53(9) . . . . ?
C5 C6 C7 C3 -56.99(9) . . . . ?
C5 C6 C7 O1 123.34(12) . . . . ?
C6 C1 C2 C3 -7.86(10) . . . . ?
C6 C1 C2 C13 -127.86(8) . . . . ?
C6 C1 C2 C15 111.91(9) . . . . ?
C6 C1 N1 C8 122.91(10) . . . . ?
C6 C1 N1 C14 -76.88(13) . . . . ?
C7 C3 C4 C5 -27.23(10) . . . . ?
C8 C9 C10 C11 0.59(16) . . . . ?
C9 C8 C13 C2 -179.59(9) . . . . ?
C9 C8 C13 C12 -0.77(15) . . . . ?
C9 C8 N1 C1 174.86(10) . . . . ?
C9 C8 N1 C14 15.73(18) . . . . ?
C9 C10 C11 C12 -0.29(16) . . . . ?
C10 C11 C12 C13 -0.54(16) . . . . ?
C11 C12 C13 C2 179.62(10) . . . . ?
C11 C12 C13 C8 1.06(15) . . . . ?
C13 C2 C3 C4 48.05(11) . . . . ?
C13 C2 C3 C7 150.53(8) . . . . ?
C13 C2 C3 C16 -84.84(11) . . . . ?
C13 C8 C9 C10 -0.06(15) . . . . ?
C13 C8 N1 C1 -6.62(12) . . . . ?
C13 C8 N1 C14 -165.75(10) . . . . ?
C15 C2 C3 C4 177.65(8) . . . . ?
C15 C2 C3 C7 -79.86(9) . . . . ?
C15 C2 C3 C16 44.77(12) . . . . ?
C15 C2 C13 C8 123.27(9) . . . . ?
C15 C2 C13 C12 -55.41(14) . . . . ?
C16 C3 C4 C5 -152.34(9) . . . . ?
C16 C3 C7 C6 175.94(9) . . . . ?
C16 C3 C7 O1 -4.38(17) . . . . ?
N1 C1 C2 C3 113.30(9) . . . . ?
N1 C1 C2 C13 -6.70(10) . . . . ?
N1 C1 C2 C15 -126.93(9) . . . . ?
N1 C1 C6 C5 -39.30(12) . . . . ?
N1 C1 C6 C7 -142.10(9) . . . . ?
N1 C8 C9 C10 178.33(10) . . . . ?
N1 C8 C13 C2 1.76(12) . . . . ?
N1 C8 C13 C12 -179.42(9) . . . . ?

loop_
_exptl_oxdiff_crystal_face_indexfrac_h
_exptl_oxdiff_crystal_face_indexfrac_k
_exptl_oxdiff_crystal_face_indexfrac_l
_exptl_oxdiff_crystal_face_x
_exptl_oxdiff_crystal_face_y
_exptl_oxdiff_crystal_face_z
-1.0038 1.9964 2.0057 -0.1302 -0.5203 0.0234
2.6289 1.3612 -9.4540 0.0226 0.0804 0.9947
-7.2936 0.2437 -3.5222 -0.9184 0.2187 0.3270
5.8363 -0.6479 5.4554 0.8140 -0.1926 -0.5452
-6.6045 -1.6022 7.4419 -0.5132 0.1264 -0.8466
5.9887 1.6573 -7.9303 0.4298 -0.1071 0.8949
5.4431 -3.0069 -4.5210 0.6041 0.7895 0.1073
-2.5692 -3.0576 6.4710 -0.0327 0.4318 -0.9012
6.0114 2.5536 2.0406 0.6456 -0.7565 0.0915
-2.5765 0.5517 9.9412 -0.0675 -0.5304 -0.8414
-4.1560 -3.5502 0.0508 -0.3522 0.8558 -0.3783
8.8883 0.7708 -1.9964 0.9312 -0.2218 0.2763
